data_2100260
loop_
_publ_author_name
'Redhammer, G. J.'
'Tippelt, G.'
'Merz, M.'
'Roth, G.'
'Treutmann, W.'
'Amthauer, G.'

_publ_section_title
;
 Structure of the clinopyroxene-type compound CaCuGe~2~O~6~ between 15
 and 800K
;
_journal_coeditor_code WS5021
_journal_issue 4
_journal_name_full 'Acta Crystallographica Section B'
_journal_page_first 367
_journal_page_last 380
_journal_paper_doi 10.1107/S0108768105013455
_journal_volume 61
_journal_year 2005
_chemical_formula_moiety 'Ca Cu Ge2 O6'
_chemical_formula_sum 'Ca Cu Ge2 O6'
_chemical_formula_weight 344.8
_space_group_IT_number 15
_symmetry_cell_setting monoclinic
_symmetry_space_group_name_Hall '-C 2yc'
_symmetry_space_group_name_H-M 'C 1 2/c 1'
_audit_creation_method 'WinGX routine CIF_UPDATE'
_cell_angle_alpha 90
_cell_angle_beta 107.090(14)
_cell_angle_gamma 90
_cell_formula_units_Z 4
_cell_length_a 10.2448(12)
_cell_length_b 9.1898(9)
_cell_length_c 5.4023(7)
_cell_measurement_reflns_used 1823
_cell_measurement_temperature 796(2)
_cell_measurement_theta_max 28.02
_cell_measurement_theta_min 2.22
_cell_volume 486.16(10)
_computing_cell_refinement 'Stoe X-Area (Stoe & Cie, 1998)'
_computing_data_collection 'Stoe X-Area (Stoe & Cie, 1998)'
_computing_data_reduction 'Stoe X-Area (Stoe & Cie, 1998)'
_computing_molecular_graphics 'Diamond 2.0e (Berndt & Brandenburg, 1996)'
_computing_publication_material 'WinGX 1.64.05 (Farrugia, 1999)'
_computing_structure_refinement 'SHELXL-97 (Sheldrick, 1997)'
_computing_structure_solution 'SHELXS-97 (Sheldrick, 1997)'
_diffrn_ambient_temperature 873
_diffrn_detector_area_resol_mean 6.67
_diffrn_measured_fraction_theta_full 0.836
_diffrn_measured_fraction_theta_max 0.836
_diffrn_measurement_device '1-circle goniometer'
_diffrn_measurement_device_type 'STOE IPDS 1'
_diffrn_measurement_method 'rotation method'
_diffrn_radiation_monochromator 'plane graphite'
_diffrn_radiation_type 'Mo K\a'
_diffrn_radiation_wavelength 0.71073
_diffrn_reflns_av_R_equivalents 0.0342
_diffrn_reflns_limit_h_max 13
_diffrn_reflns_limit_h_min -13
_diffrn_reflns_limit_k_max 12
_diffrn_reflns_limit_k_min -12
_diffrn_reflns_limit_l_max 6
_diffrn_reflns_limit_l_min -6
_diffrn_reflns_number 1633
_diffrn_reflns_theta_full 28.01
_diffrn_reflns_theta_max 28.01
_diffrn_reflns_theta_min 3.04
_diffrn_standards_decay_% 0
_diffrn_standards_interval_count 0
_diffrn_standards_interval_time 0
_diffrn_standards_number 0
_exptl_absorpt_coefficient_mu 17.628
_exptl_absorpt_correction_T_max 0.172
_exptl_absorpt_correction_T_min 0.102
_exptl_absorpt_correction_type empirical
_exptl_crystal_colour 'pale green'
_exptl_crystal_density_diffrn 4.711
_exptl_crystal_density_method 'not measured'
_exptl_crystal_description cuboid
_exptl_crystal_F_000 644
_exptl_crystal_size_max 0.14
_exptl_crystal_size_mid 0.13
_exptl_crystal_size_min 0.10
_refine_diff_density_max 0.631
_refine_diff_density_min -0.579
_refine_ls_extinction_coef 0.0063(5)
_refine_ls_extinction_expression Fc^*^=kFc[1+0.001xFc^2^\l^3^/sin(2\q)]^-1/4^
_refine_ls_extinction_method SHELXL
_refine_ls_goodness_of_fit_ref 1.067
_refine_ls_hydrogen_treatment none
_refine_ls_matrix_type full
_refine_ls_number_parameters 48
_refine_ls_number_reflns 493
_refine_ls_number_restraints 0
_refine_ls_restrained_S_all 1.066
_refine_ls_R_factor_gt 0.0306
_refine_ls_shift/su_max 0
_refine_ls_structure_factor_coef Fsqd
_refine_ls_weighting_details 'calc w=1/[\s^2^(Fo^2^)+(0.0280P)^2^+0.0000P] where P=(Fo^2^+2Fc^2^)/3'
_refine_ls_weighting_scheme calc
_refine_ls_wR_factor_ref 0.0587
_reflns_number_gt 407
_reflns_number_total 493
_reflns_threshold_expression >2sigma(I)
_cod_data_source_file ws5021.cif
_cod_data_source_block cacu_796K
_cod_original_sg_symbol_H-M 'C 2/c'
_cod_database_code 2100260

loop_
_symmetry_equiv_pos_as_xyz
'x, y, z'
'-x, y, -z+1/2'
'x+1/2, y+1/2, z'
'-x+1/2, y+1/2, -z+1/2'
'-x, -y, -z'
'x, -y, z-1/2'
'-x+1/2, -y+1/2, -z'
'x+1/2, -y+1/2, z-1/2'

loop_
_atom_site_label
_atom_site_fract_x
_atom_site_fract_y
_atom_site_fract_z
_atom_site_U_iso_or_equiv
_atom_site_adp_type
_atom_site_calc_flag
_atom_site_refinement_flags
_atom_site_occupancy
_atom_site_disorder_assembly
_atom_site_disorder_group
_atom_site_type_symbol
Ca 0 0.3008(2) 0.25 0.0243(4) Uani d S 1 . . Ca
Cu 0 0.90668(13) 0.25 0.0180(3) Uani d SD 1 . . Cu
Ge 0.28310(6) 0.09739(6) 0.21290(12) 0.0154(2) Uani d . 1 . . Ge
O1 0.1062(4) 0.0921(6) 0.1196(3) 0.0223(9) Uani d . 1 . . O
O2 0.3591(4) 0.2581(4) 0.3332(10) 0.0342(12) Uani d . 1 . . O
O3 0.3563(4) 0.0253(5) -0.0207(9) 0.0232(10) Uani d . 1 . . O

loop_
_atom_site_aniso_label
_atom_site_aniso_U_11
_atom_site_aniso_U_22
_atom_site_aniso_U_33
_atom_site_aniso_U_12
_atom_site_aniso_U_13
_atom_site_aniso_U_23
Ca 0.0292(9) 0.0212(9) 0.0201(10) 0 0.0037(8) 0
Cu 0.0171(4) 0.0220(5) 0.0128(5) 0 0.0012(4) 0
Ge 0.0126(3) 0.0196(3) 0.0136(3) 0.0003(3) 0.0030(2) -0.0019(3)
O1 0.0115(17) 0.037(2) 0.016(2) 0.0088(19) 0.0007(16) -0.001(2)
O2 0.041(3) 0.025(2) 0.034(3) -0.004(2) 0.006(2) -0.005(2)
O3 0.019(2) 0.034(3) 0.016(2) -0.0032(18) 0.0044(18) -0.0079(19)

loop_
_atom_type_symbol
_atom_type_description
_atom_type_scat_dispersion_real
_atom_type_scat_dispersion_imag
_atom_type_scat_source
O O 0.0106 0.006 'International Tables Vol C Tables 4.2.6.8 and 6.1.1.4'
Ca Ca 0.2262 0.3064 'International Tables Vol C Tables 4.2.6.8 and 6.1.1.4'
Cu Cu 0.3201 1.2651 'International Tables Vol C Tables 4.2.6.8 and 6.1.1.4'
Ge Ge 0.1547 1.8001 'International Tables Vol C Tables 4.2.6.8 and 6.1.1.4'

loop_
_geom_angle_atom_site_label_1
_geom_angle_atom_site_label_2
_geom_angle_atom_site_label_3
_geom_angle_site_symmetry_1
_geom_angle_site_symmetry_3
_geom_angle
O2 Ca O2 8_455 7_556 153.4(2)
O2 Ca O1 8_455 2 83.90(14)
O2 Ca O1 7_556 2 74.91(7)
O2 Ca O1 8_455 . 74.91(7)
O2 Ca O1 7_556 . 83.90(14)
O1 Ca O1 2 . 74.5(2)
O2 Ca O3 8_455 4 141.03(17)
O2 Ca O3 7_556 4 64.81(12)
O1 Ca O3 2 4 132.11(11)
O1 Ca O3 . 4 123.04(13)
O2 Ca O3 8_455 3_455 64.81(12)
O2 Ca O3 7_556 3_455 141.03(17)
O1 Ca O3 2 3_455 123.04(13)
O1 Ca O3 . 3_455 132.11(11)
O3 Ca O3 4 3_455 80.40(18)
O2 Ca O3 8_455 7 87.78(15)
O2 Ca O3 7_556 7 108.10(10)
O1 Ca O3 2 7 163.02(15)
O1 Ca O3 . 7 89.03(15)
O3 Ca O3 4 7 60.91(7)
O3 Ca O3 3_455 7 65.45(16)
O2 Ca O3 8_455 8_456 108.10(10)
O2 Ca O3 7_556 8_456 87.78(15)
O1 Ca O3 2 8_456 89.03(15)
O1 Ca O3 . 8_456 163.02(15)
O3 Ca O3 4 8_456 65.45(16)
O3 Ca O3 3_455 8_456 60.91(7)
O3 Ca O3 7 8_456 107.7(2)
O2 Ca Ge 8_455 7_556 172.97(13)
O2 Ca Ge 7_556 7_556 30.78(9)
O1 Ca Ge 2 7_556 102.60(4)
O1 Ca Ge . 7_556 104.03(5)
O3 Ca Ge 4 7_556 34.04(9)
O3 Ca Ge 3_455 7_556 112.74(11)
O3 Ca Ge 7 7_556 85.25(10)
O3 Ca Ge 8_456 7_556 75.00(9)
O2 Ca Ge 8_455 8_455 30.78(9)
O2 Ca Ge 7_556 8_455 172.97(13)
O1 Ca Ge 2 8_455 104.03(5)
O1 Ca Ge . 8_455 102.60(4)
O3 Ca Ge 4 8_455 112.74(11)
O3 Ca Ge 3_455 8_455 34.04(9)
O3 Ca Ge 7 8_455 75.00(9)
O3 Ca Ge 8_456 8_455 85.25(10)
Ge Ca Ge 7_556 8_455 146.35(7)
O2 Ca Cu 8_455 5_565 39.90(4)
O2 Ca Cu 7_556 5_565 120.10(14)
O1 Ca Cu 2 5_565 83.58(10)
O1 Ca Cu . 5_565 36.28(3)
O3 Ca Cu 4 5_565 138.76(11)
O3 Ca Cu 3_455 5_565 97.42(10)
O3 Ca Cu 7 5_565 80.56(10)
O3 Ca Cu 8_456 5_565 147.67(9)
Ge Ca Cu 7_556 5_565 137.34(3)
Ge Ca Cu 8_455 5_565 66.328(18)
O2 Ca Cu 8_455 5_566 120.10(14)
O2 Ca Cu 7_556 5_566 39.90(4)
O1 Ca Cu 2 5_566 36.28(3)
O1 Ca Cu . 5_566 83.58(10)
O3 Ca Cu 4 5_566 97.42(10)
O3 Ca Cu 3_455 5_566 138.76(11)
O3 Ca Cu 7 5_566 147.67(9)
O3 Ca Cu 8_456 5_566 80.56(10)
Ge Ca Cu 7_556 5_566 66.328(18)
Ge Ca Cu 8_455 5_566 137.34(3)
Cu Ca Cu 5_565 5_566 109.55(7)
O1 Cu O1 5_565 6_566 179.4(3)
O1 Cu O2 5_565 3_455 90.6(2)
O1 Cu O2 6_566 3_455 89.8(2)
O1 Cu O2 5_565 4 89.8(2)
O1 Cu O2 6_566 4 90.6(2)
O2 Cu O2 3_455 4 100.2(3)
O1 Cu O1 5_565 2_565 98.03(13)
O1 Cu O1 6_566 2_565 81.49(17)
O2 Cu O1 3_455 2_565 89.96(18)
O2 Cu O1 4 2_565 167.12(16)
O1 Cu O1 5_565 1_565 81.49(17)
O1 Cu O1 6_566 1_565 98.03(13)
O2 Cu O1 3_455 1_565 167.12(16)
O2 Cu O1 4 1_565 89.96(18)
O1 Cu O1 2_565 1_565 81.2(2)
O1 Cu Ca 5_565 5_565 46.28(13)
O1 Cu Ca 6_566 5_565 134.22(15)
O2 Cu Ca 3_455 5_565 88.02(15)
O2 Cu Ca 4 5_565 45.15(14)
O1 Cu Ca 2_565 5_565 144.19(4)
O1 Cu Ca 1_565 5_565 93.74(9)
O1 Cu Ca 5_565 5_566 134.22(15)
O1 Cu Ca 6_566 5_566 46.28(13)
O2 Cu Ca 3_455 5_566 45.15(14)
O2 Cu Ca 4 5_566 88.02(15)
O1 Cu Ca 2_565 5_566 93.74(9)
O1 Cu Ca 1_565 5_566 144.19(4)
Ca Cu Ca 5_565 5_566 109.55(7)
O1 Cu Ca 5_565 1_565 89.68(15)
O1 Cu Ca 6_566 1_565 89.68(15)
O2 Cu Ca 3_455 1_565 129.89(14)
O2 Cu Ca 4 1_565 129.89(14)
O1 Cu Ca 2_565 1_565 40.58(11)
O1 Cu Ca 1_565 1_565 40.58(11)
Ca Cu Ca 5_565 1_565 125.22(4)
Ca Cu Ca 5_566 1_565 125.22(4)
O2 Ge O1 . . 117.1(2)
O2 Ge O3 . . 110.7(2)
O1 Ge O3 . . 114.03(16)
O2 Ge O3 . 6_556 101.6(2)
O1 Ge O3 . 6_556 111.6(2)
O3 Ge O3 . 6_556 99.79(14)
O2 Ge Ca . 7_556 44.87(17)
O1 Ge Ca . 7_556 130.81(10)
O3 Ge Ca . 7_556 115.06(13)
O3 Ge Ca 6_556 7_556 56.70(15)
O2 Ge Ca . 3_545 116.31(16)
O1 Ge Ca . 3_545 126.13(17)
O3 Ge Ca . 3_545 49.72(15)
O3 Ge Ca 6_556 3_545 50.08(16)
Ca Ge Ca 7_556 3_545 85.19(4)
O2 Ge Ca . . 78.99(16)
O1 Ge Ca . . 38.70(15)
O3 Ge Ca . . 140.29(14)
O3 Ge Ca 6_556 . 116.34(16)
Ca Ge Ca 7_556 . 99.00(2)
Ca Ge Ca 3_545 . 159.74(5)
Ge O1 Cu . 5_565 120.8(2)
Ge O1 Cu . 1_545 119.5(2)
Cu O1 Cu 5_565 1_545 98.51(16)
Ge O1 Ca . . 114.6(2)
Cu O1 Ca 5_565 . 97.44(15)
Cu O1 Ca 1_545 . 102.16(16)
Ge O2 Cu . 3_545 137.4(3)
Ge O2 Ca . 7_556 104.4(2)
Cu O2 Ca 3_545 7_556 94.95(16)
Ge O3 Ge . 6 129.4(3)
Ge O3 Ca . 3_545 100.2(2)
Ge O3 Ca 6 3_545 89.27(18)
Ge O3 Ca . 7 120.4(2)
Ge O3 Ca 6 7 99.1(2)
Ca O3 Ca 3_545 7 114.55(16)

loop_
_geom_bond_atom_site_label_1
_geom_bond_atom_site_label_2
_geom_bond_site_symmetry_2
_geom_bond_distance
_geom_bond_publ_flag
Ca O2 8_455 2.353(5) ?
Ca O2 7_556 2.353(5) ?
Ca O1 2 2.410(5) ?
Ca O1 . 2.410(5) ?
Ca O3 4 2.701(5) ?
Ca O3 3_455 2.701(5) ?
Ca O3 7 2.706(5) ?
Ca O3 8_456 2.706(5) ?
Ca Ge 7_556 3.2314(9) ?
Ca Ge 8_455 3.2314(9) ?
Ca Cu 5_565 3.3066(15) ?
Ca Cu 5_566 3.3066(15) ?
Cu O1 5_565 1.9731(11) ?
Cu O1 6_566 1.9731(11) ?
Cu O2 3_455 2.1288(11) ?
Cu O2 4 2.1288(11) ?
Cu O1 2_565 2.244(5) ?
Cu O1 1_565 2.244(5) ?
Cu Ca 5_565 3.3066(15) ?
Cu Ca 5_566 3.3066(15) ?
Cu Ca 1_565 3.6223(19) ?
Ge O2 . 1.707(4) ?
Ge O1 . 1.733(4) ?
Ge O3 . 1.775(5) ?
Ge O3 6_556 1.809(4) ?
Ge Ca 7_556 3.2314(9) ?
Ge Ca 3_545 3.4846(16) ?
O1 Cu 5_565 1.9731(11) ?
O1 Cu 1_545 2.244(5) ?
O2 Cu 3_545 2.1288(10) ?
O2 Ca 7_556 2.353(5) ?
O3 Ge 6 1.809(4) ?
O3 Ca 3_545 2.701(5) ?
O3 Ca 7 2.706(5) ?
